data_1530005
loop_
_publ_author_name
'Golovastikov, N.I.'
'Belov, N.V.'

_publ_section_title
;
 The crystal structure of sodium cesium fluoroaluminate Cs2 Na Al F6
;
_journal_name_full Kristallografiya
_journal_page_first 42
_journal_page_last 46
_journal_volume 23
_journal_year 1978
_chemical_formula_sum 'Al Cs2 F6 Na'
_chemical_name_systematic 'Na Cs2 (Al F6)'
_space_group_IT_number 12
_symmetry_space_group_name_Hall '-B 2'
_symmetry_space_group_name_H-M 'B 1 1 2/m'
_cell_angle_alpha 90
_cell_angle_beta 90
_cell_angle_gamma 109.73
_cell_formula_units_Z 4
_cell_length_a 10.697
_cell_length_b 10.561
_cell_length_c 6.176
_cell_volume 656.749
_citation_journal_id_ASTM KRISAJ
_cod_data_source_file Golovastikov_KRISAJ_1978_303.cif
_cod_data_source_block Al1Cs2F6Na1
_cod_original_cell_volume 656.7492
_cod_original_sg_symbol_Hall '-C 2y (-x,z,y)'
_cod_original_formula_sum 'Al1 Cs2 F6 Na1'
_cod_database_code 1530005

loop_
_symmetry_equiv_pos_as_xyz
x,y,z
-x,-y,z
-x,-y,-z
x,y,-z
x+1/2,y,z+1/2
-x+1/2,-y,z+1/2
-x+1/2,-y,-z+1/2
x+1/2,y,-z+1/2

loop_
_atom_site_label
_atom_site_type_symbol
_atom_site_fract_x
_atom_site_fract_y
_atom_site_fract_z
_atom_site_occupancy
_atom_site_U_iso_or_equiv
F4 F-1 0.3961 0.3918 0.2036 1 0.0
F2 F-1 0.4652 0.1037 0.2919 1 0.0
Al2 Al+3 0 0.5 0.5 1 0.0
Cs2 Cs+1 0.128 0.3841 0 1 0.0
F3 F-1 0.0997 0.3918 0.5 1 0.0
Al1 Al+3 0 0 0 1 0.0
Cs1 Cs+1 0.2199 0.1598 0.5 1 0.0
F1 F-1 0.1733 0.1037 0 1 0.0
Na1 Na+1 0.4014 0.2043 0 1 0.0
